data_4349190
loop_
_publ_author_name
'Kindermann, Nicole'
'Schober, Anne'
'Demeshko, Serhiy'
'Lehnert, Nicolai'
'Meyer, Franc'

_publ_section_title
;
 Reductive Transformations of a Pyrazolate-Based Bioinspired
 Diiron-Dinitrosyl Complex.
;
_journal_issue 21
_journal_name_full 'Inorganic chemistry'
_journal_page_first 11538
_journal_page_last 11550
_journal_paper_doi 10.1021/acs.inorgchem.6b02080
_journal_volume 55
_journal_year 2016
_chemical_formula_sum 'C25 H47 Cl Fe2 N8 O8'
_chemical_formula_weight 734.85
_space_group_crystal_system triclinic
_space_group_IT_number 2
_space_group_name_Hall '-P 1'
_space_group_name_H-M_alt 'P -1'
_atom_sites_solution_hydrogens geom
_audit_creation_method SHELXL-2014/7
_cell_angle_alpha 96.57(3)
_cell_angle_beta 99.94(3)
_cell_angle_gamma 95.00(3)
_cell_formula_units_Z 2
_cell_length_a 10.822(2)
_cell_length_b 10.938(2)
_cell_length_c 14.174(3)
_cell_measurement_reflns_used 17576
_cell_measurement_temperature 133(2)
_cell_measurement_theta_max 26.768
_cell_measurement_theta_min 1.471
_cell_volume 1631.9(6)
_computing_cell_refinement 'X-AREA (Stoe & Cie, 2002)'
_computing_data_collection 'X-AREA (Stoe & Cie, 2002)'
_computing_data_reduction 'X-AREA (Stoe & Cie, 2002)'
_computing_molecular_graphics 'DIAMOND (Brandenburg, 2012)'
_computing_publication_material 'SHELXL-2014 (Sheldrick, 2014)'
_computing_structure_refinement 'SHELXL-2014/7 (Sheldrick, 2014)'
_computing_structure_solution 'SHELXS-2014 (Sheldrick, 2014)'
_diffrn_ambient_temperature 133(2)
_diffrn_measured_fraction_theta_full 0.999
_diffrn_measured_fraction_theta_max 0.994
_diffrn_measurement_device_type 'Stoe IPDS II'
_diffrn_measurement_method \w
_diffrn_radiation_type MoK\a
_diffrn_radiation_wavelength 0.71073
_diffrn_reflns_av_R_equivalents 0.0439
_diffrn_reflns_av_unetI/netI 0.0402
_diffrn_reflns_Laue_measured_fraction_full 0.999
_diffrn_reflns_Laue_measured_fraction_max 0.994
_diffrn_reflns_limit_h_max 13
_diffrn_reflns_limit_h_min -13
_diffrn_reflns_limit_k_max 13
_diffrn_reflns_limit_k_min -13
_diffrn_reflns_limit_l_max 17
_diffrn_reflns_limit_l_min -17
_diffrn_reflns_number 17576
_diffrn_reflns_point_group_measured_fraction_full 0.999
_diffrn_reflns_point_group_measured_fraction_max 0.994
_diffrn_reflns_theta_full 25.242
_diffrn_reflns_theta_max 26.768
_diffrn_reflns_theta_min 1.471
_diffrn_source 'fine-focus sealed tube'
_exptl_absorpt_coefficient_mu 1.028
_exptl_absorpt_correction_T_max 0.7487
_exptl_absorpt_correction_T_min 0.5105
_exptl_absorpt_correction_type numerical
_exptl_absorpt_process_details 'X-RED (Stoe & Cie, 2002)'
_exptl_crystal_colour colorless
_exptl_crystal_density_diffrn 1.495
_exptl_crystal_description block
_exptl_crystal_F_000 772
_exptl_crystal_size_max 0.660
_exptl_crystal_size_mid 0.230
_exptl_crystal_size_min 0.160
_refine_diff_density_max 0.520
_refine_diff_density_min -0.511
_refine_diff_density_rms 0.056
_refine_ls_extinction_method none
_refine_ls_goodness_of_fit_ref 1.051
_refine_ls_hydrogen_treatment constr
_refine_ls_matrix_type full
_refine_ls_number_parameters 703
_refine_ls_number_reflns 6909
_refine_ls_number_restraints 907
_refine_ls_restrained_S_all 1.067
_refine_ls_R_factor_all 0.0494
_refine_ls_R_factor_gt 0.0372
_refine_ls_shift/su_max 0.000
_refine_ls_shift/su_mean 0.000
_refine_ls_structure_factor_coef Fsqd
_refine_ls_weighting_details 'w=1/[\s^2^(Fo^2^)+(0.0645P)^2^+0.0070P] where P=(Fo^2^+2Fc^2^)/3'
_refine_ls_weighting_scheme calc
_refine_ls_wR_factor_gt 0.0988
_refine_ls_wR_factor_ref 0.1034
_reflns_Friedel_coverage 0.000
_reflns_number_gt 5568
_reflns_number_total 6909
_reflns_threshold_expression 'I > 2\s(I)'
_cod_data_source_file ic6b02080_si_002.cif
_cod_data_source_block 3a''-nk425
_cod_original_cell_volume 1632.0(6)
_cod_database_code 4349190
_shelx_shelxl_version_number 2014/7
_shelx_space_group_comment
;
The symmetry employed for this shelxl refinement is uniquely defined
by the following loop, which should always be used as a source of
symmetry information in preference to the above space-group names.
They are only intended as comments.
;
_shelx_estimated_absorpt_t_min 0.550
_shelx_estimated_absorpt_t_max 0.853

loop_
_space_group_symop_operation_xyz
'x, y, z'
'-x, -y, -z'

loop_
_atom_site_label
_atom_site_type_symbol
_atom_site_fract_x
_atom_site_fract_y
_atom_site_fract_z
_atom_site_U_iso_or_equiv
_atom_site_adp_type
_atom_site_occupancy
_atom_site_site_symmetry_order
_atom_site_calc_flag
_atom_site_refinement_flags_posn
_atom_site_refinement_flags_adp
_atom_site_refinement_flags_occupancy
_atom_site_disorder_assembly
_atom_site_disorder_group
Fe1 Fe 0.25358(3) 0.61859(3) 0.35305(2) 0.02908(10) Uani 1 1 d . U . . .
Fe2 Fe 0.26673(3) 0.36041(3) 0.15545(2) 0.03452(10) Uani 1 1 d . U . . .
O2 O 0.44418(15) 0.46317(16) 0.20063(13) 0.0431(4) Uani 1 1 d . U . . .
O1 O 0.43137(16) 0.59914(18) 0.32621(14) 0.0490(4) Uani 1 1 d . U . . .
O4 O 0.27216(15) 0.29344(16) 0.28676(12) 0.0437(4) Uani 1 1 d . U . . .
O3 O 0.24220(16) 0.44039(14) 0.40189(12) 0.0395(4) Uani 1 1 d . U . . .
N1 N 0.0954(2) 0.5326(2) 0.24770(19) 0.0353(6) Uani 0.702(3) 1 d . U P A 1
N2 N 0.1016(2) 0.4340(2) 0.18147(18) 0.0306(6) Uani 0.702(3) 1 d . U P A 1
N3 N 0.0806(9) 0.6943(7) 0.3988(7) 0.0565(18) Uani 0.702(3) 1 d . U P A 1
N4 N 0.2791(8) 0.8174(6) 0.3271(6) 0.0731(19) Uani 0.702(3) 1 d . U P A 1
N5 N 0.3318(13) 0.7077(14) 0.4987(9) 0.043(2) Uani 0.702(3) 1 d . U P A 1
N6 N 0.1012(7) 0.2155(6) 0.0725(5) 0.0380(11) Uani 0.702(3) 1 d . U P A 1
N7 N 0.2573(9) 0.4020(10) 0.0053(8) 0.0438(17) Uani 0.702(3) 1 d . U P A 1
N8 N 0.3563(9) 0.2047(12) 0.0946(9) 0.0371(17) Uani 0.702(3) 1 d . U P A 1
C1 C -0.0734(3) 0.3970(4) 0.2419(3) 0.0467(9) Uani 0.702(3) 1 d . U P A 1
H1 H -0.1512 0.3596 0.2532 0.056 Uiso 0.702(3) 1 calc R U P A 1
C2 C -0.0085(3) 0.5096(4) 0.2844(3) 0.0458(9) Uani 0.702(3) 1 d . U P A 1
C3 C 0.0013(3) 0.3513(3) 0.1794(2) 0.0348(7) Uani 0.702(3) 1 d . U P A 1
C4 C -0.0254(8) 0.5950(8) 0.3715(6) 0.072(2) Uani 0.702(3) 1 d . U P A 1
H4A H -0.1057 0.6320 0.3568 0.086 Uiso 0.702(3) 1 calc R U P A 1
H4B H -0.0297 0.5471 0.4262 0.086 Uiso 0.702(3) 1 calc R U P A 1
C5 C 0.0569(9) 0.7984(8) 0.3382(8) 0.089(3) Uani 0.702(3) 1 d . U P A 1
H5A H 0.0253 0.7624 0.2700 0.107 Uiso 0.702(3) 1 calc R U P A 1
H5B H -0.0097 0.8446 0.3605 0.107 Uiso 0.702(3) 1 calc R U P A 1
C6 C 0.1662(10) 0.8822(9) 0.3428(9) 0.101(3) Uani 0.702(3) 1 d . U P A 1
H6A H 0.1856 0.9334 0.4069 0.121 Uiso 0.702(3) 1 calc R U P A 1
H6B H 0.1488 0.9383 0.2932 0.121 Uiso 0.702(3) 1 calc R U P A 1
C7 C 0.3863(10) 0.8690(8) 0.4018(6) 0.082(3) Uani 0.702(3) 1 d . U P A 1
H7A H 0.3969 0.9600 0.4032 0.099 Uiso 0.702(3) 1 calc R U P A 1
H7B H 0.4635 0.8369 0.3847 0.099 Uiso 0.702(3) 1 calc R U P A 1
C8 C 0.3743(10) 0.8400(9) 0.5000(7) 0.076(3) Uani 0.702(3) 1 d . U P A 1
H8A H 0.4569 0.8615 0.5439 0.092 Uiso 0.702(3) 1 calc R U P A 1
H8B H 0.3130 0.8910 0.5252 0.092 Uiso 0.702(3) 1 calc R U P A 1
C9 C 0.2228(11) 0.6930(11) 0.5501(8) 0.068(3) Uani 0.702(3) 1 d . U P A 1
H9A H 0.2188 0.6080 0.5678 0.082 Uiso 0.702(3) 1 calc R U P A 1
H9B H 0.2451 0.7501 0.6114 0.082 Uiso 0.702(3) 1 calc R U P A 1
C10 C 0.1012(9) 0.7110(7) 0.5084(6) 0.064(2) Uani 0.702(3) 1 d . U P A 1
H10A H 0.0842 0.7956 0.5317 0.077 Uiso 0.702(3) 1 calc R U P A 1
H10B H 0.0404 0.6515 0.5293 0.077 Uiso 0.702(3) 1 calc R U P A 1
C12 C 0.0649(8) 0.2495(8) -0.0271(5) 0.053(2) Uani 0.702(3) 1 d . U P A 1
H12A H -0.0282 0.2468 -0.0426 0.063 Uiso 0.702(3) 1 calc R U P A 1
H12B H 0.0902 0.1861 -0.0736 0.063 Uiso 0.702(3) 1 calc R U P A 1
C13 C 0.1217(7) 0.3745(8) -0.0419(7) 0.0471(13) Uani 0.702(3) 1 d . U P A 1
H13A H 0.1142 0.3785 -0.1121 0.056 Uiso 0.702(3) 1 calc R U P A 1
H13B H 0.0734 0.4388 -0.0154 0.056 Uiso 0.702(3) 1 calc R U P A 1
C14 C 0.3346(13) 0.3230(14) -0.0448(8) 0.081(4) Uani 0.702(3) 1 d . U P A 1
H14A H 0.2779 0.2645 -0.0958 0.098 Uiso 0.702(3) 1 calc R U P A 1
H14B H 0.3888 0.3757 -0.0771 0.098 Uiso 0.702(3) 1 calc R U P A 1
C15 C 0.4137(11) 0.2531(13) 0.0159(11) 0.060(3) Uani 0.702(3) 1 d . U P A 1
H15A H 0.4927 0.3063 0.0455 0.072 Uiso 0.702(3) 1 calc R U P A 1
H15B H 0.4365 0.1822 -0.0252 0.072 Uiso 0.702(3) 1 calc R U P A 1
C16 C 0.2624(7) 0.0962(7) 0.0578(6) 0.0510(19) Uani 0.702(3) 1 d . U P A 1
H16A H 0.2441 0.0877 -0.0137 0.061 Uiso 0.702(3) 1 calc R U P A 1
H16B H 0.2991 0.0208 0.0767 0.061 Uiso 0.702(3) 1 calc R U P A 1
C17 C 0.1440(6) 0.1040(7) 0.0936(5) 0.0554(17) Uani 0.702(3) 1 d . U P A 1
H17A H 0.0811 0.0339 0.0615 0.066 Uiso 0.702(3) 1 calc R U P A 1
H17B H 0.1583 0.1013 0.1642 0.066 Uiso 0.702(3) 1 calc R U P A 1
C18 C 0.4374(14) 0.6486(11) 0.5449(13) 0.037(2) Uani 0.702(3) 1 d . U P A 1
H18A H 0.5110 0.6671 0.5152 0.056 Uiso 0.702(3) 1 calc R U P A 1
H18B H 0.4145 0.5589 0.5366 0.056 Uiso 0.702(3) 1 calc R U P A 1
H18C H 0.4576 0.6801 0.6139 0.056 Uiso 0.702(3) 1 calc R U P A 1
C20 C 0.4570(10) 0.1683(10) 0.1697(9) 0.042(2) Uani 0.702(3) 1 d . U P A 1
H20A H 0.4181 0.1347 0.2202 0.063 Uiso 0.702(3) 1 calc R U P A 1
H20B H 0.5164 0.2411 0.1984 0.063 Uiso 0.702(3) 1 calc R U P A 1
H20C H 0.5021 0.1052 0.1396 0.063 Uiso 0.702(3) 1 calc R U P A 1
C11 C -0.0051(4) 0.2236(4) 0.1243(3) 0.0444(9) Uani 0.702(3) 1 d . U P A 1
H11A H -0.0026 0.1612 0.1698 0.053 Uiso 0.702(3) 1 calc R U P A 1
H11B H -0.0857 0.2053 0.0775 0.053 Uiso 0.702(3) 1 calc R U P A 1
C19 C 0.3067(9) 0.8243(7) 0.2305(6) 0.106(3) Uani 0.702(3) 1 d . U P A 1
H19A H 0.3200 0.9112 0.2204 0.159 Uiso 0.702(3) 1 calc R U P A 1
H19B H 0.2355 0.7818 0.1822 0.159 Uiso 0.702(3) 1 calc R U P A 1
H19C H 0.3830 0.7844 0.2241 0.159 Uiso 0.702(3) 1 calc R U P A 1
C21 C 0.2867(10) 0.5379(7) 0.0117(6) 0.059(2) Uani 0.702(3) 1 d . U P A 1
H21A H 0.2722 0.5623 -0.0534 0.089 Uiso 0.702(3) 1 calc R U P A 1
H21B H 0.3752 0.5617 0.0422 0.089 Uiso 0.702(3) 1 calc R U P A 1
H21C H 0.2321 0.5796 0.0504 0.089 Uiso 0.702(3) 1 calc R U P A 1
N1B N 0.2152(5) 0.6453(5) 0.2075(4) 0.0300(12) Uani 0.298(3) 1 d . U P A 2
N2B N 0.2132(5) 0.5528(5) 0.1333(4) 0.0277(12) Uani 0.298(3) 1 d . U P A 2
N4B N 0.0748(18) 0.6647(14) 0.4018(16) 0.035(3) Uani 0.298(3) 1 d . U P A 2
N3B N 0.2625(11) 0.8366(13) 0.3480(9) 0.0269(19) Uani 0.298(3) 1 d . U P A 2
N5B N 0.328(2) 0.703(3) 0.5111(19) 0.022(2) Uani 0.298(3) 1 d . U P A 2
N7B N 0.0912(18) 0.2401(16) 0.0870(14) 0.042(3) Uani 0.298(3) 1 d D U P A 2
N6B N 0.237(2) 0.389(2) -0.0085(19) 0.037(3) Uani 0.298(3) 1 d . U P A 2
N8B N 0.379(2) 0.208(3) 0.090(2) 0.027(3) Uani 0.298(3) 1 d . U P A 2
C1B C 0.2934(8) 0.7304(7) 0.0916(6) 0.0386(16) Uani 0.298(3) 1 d . U P A 2
H1B H 0.3280 0.7888 0.0559 0.046 Uiso 0.298(3) 1 calc R U P A 2
C2B C 0.2650(7) 0.7500(7) 0.1820(6) 0.0344(15) Uani 0.298(3) 1 d . U P A 2
C3B C 0.2593(7) 0.6038(7) 0.0645(6) 0.0350(15) Uani 0.298(3) 1 d . U P A 2
C4B C 0.2977(11) 0.8618(10) 0.2573(9) 0.036(2) Uani 0.298(3) 1 d . U P A 2
H4B1 H 0.3895 0.8875 0.2679 0.043 Uiso 0.298(3) 1 calc R U P A 2
H4B2 H 0.2532 0.9310 0.2338 0.043 Uiso 0.298(3) 1 calc R U P A 2
C5B C 0.0340(13) 0.7698(12) 0.3507(14) 0.041(3) Uani 0.298(3) 1 d . U P A 2
H5B1 H 0.0046 0.7398 0.2811 0.050 Uiso 0.298(3) 1 calc R U P A 2
H5B2 H -0.0379 0.8018 0.3766 0.050 Uiso 0.298(3) 1 calc R U P A 2
C6B C 0.1371(10) 0.8714(13) 0.3618(10) 0.032(2) Uani 0.298(3) 1 d . U P A 2
H6B1 H 0.1465 0.9175 0.4273 0.038 Uiso 0.298(3) 1 calc R U P A 2
H6B2 H 0.1106 0.9291 0.3150 0.038 Uiso 0.298(3) 1 calc R U P A 2
C7B C 0.3676(15) 0.8884(16) 0.4313(10) 0.046(3) Uani 0.298(3) 1 d . U P A 2
H7B1 H 0.4492 0.8724 0.4125 0.055 Uiso 0.298(3) 1 calc R U P A 2
H7B2 H 0.3667 0.9792 0.4433 0.055 Uiso 0.298(3) 1 calc R U P A 2
C8B C 0.3596(18) 0.8361(18) 0.5227(14) 0.040(3) Uani 0.298(3) 1 d . U P A 2
H8B1 H 0.4419 0.8574 0.5671 0.048 Uiso 0.298(3) 1 calc R U P A 2
H8B2 H 0.2955 0.8763 0.5535 0.048 Uiso 0.298(3) 1 calc R U P A 2
C9B C 0.2252(16) 0.6681(18) 0.5614(16) 0.029(2) Uani 0.298(3) 1 d . U P A 2
H9B1 H 0.2455 0.6985 0.6314 0.035 Uiso 0.298(3) 1 calc R U P A 2
H9B2 H 0.1992 0.5778 0.5510 0.035 Uiso 0.298(3) 1 calc R U P A 2
C10B C 0.1108(17) 0.7535(15) 0.4960(14) 0.054(4) Uani 0.298(3) 1 d . U P A 2
H10C H 0.0378 0.7640 0.5286 0.064 Uiso 0.298(3) 1 calc R U P A 2
H10D H 0.1488 0.8354 0.4858 0.064 Uiso 0.298(3) 1 calc R U P A 2
C12B C 0.056(2) 0.2309(16) -0.0129(15) 0.049(3) Uani 0.298(3) 1 d . U P A 2
H12C H -0.0357 0.2088 -0.0334 0.058 Uiso 0.298(3) 1 calc R U P A 2
H12D H 0.1006 0.1674 -0.0451 0.058 Uiso 0.298(3) 1 calc R U P A 2
C13B C 0.0943(19) 0.353(2) -0.0363(18) 0.0471(13) Uani 0.298(3) 1 d . U P A 2
H13C H 0.0507 0.4154 -0.0019 0.056 Uiso 0.298(3) 1 calc R U P A 2
H13D H 0.0675 0.3549 -0.1066 0.056 Uiso 0.298(3) 1 calc R U P A 2
C14B C 0.326(2) 0.314(2) -0.0570(19) 0.048(4) Uani 0.298(3) 1 d . U P A 2
H14C H 0.3663 0.3640 -0.0997 0.058 Uiso 0.298(3) 1 calc R U P A 2
H14D H 0.2775 0.2396 -0.0975 0.058 Uiso 0.298(3) 1 calc R U P A 2
C15B C 0.434(2) 0.271(3) 0.022(2) 0.035(3) Uani 0.298(3) 1 d . U P A 2
H15C H 0.4853 0.2160 -0.0109 0.042 Uiso 0.298(3) 1 calc R U P A 2
H15D H 0.4901 0.3452 0.0562 0.042 Uiso 0.298(3) 1 calc R U P A 2
C16B C 0.2916(14) 0.1005(19) 0.0396(14) 0.038(3) Uani 0.298(3) 1 d . U P A 2
H16C H 0.2783 0.1039 -0.0308 0.046 Uiso 0.298(3) 1 calc R U P A 2
H16D H 0.3299 0.0236 0.0522 0.046 Uiso 0.298(3) 1 calc R U P A 2
C17B C 0.1687(17) 0.0969(14) 0.0715(14) 0.047(3) Uani 0.298(3) 1 d . U P A 2
H17C H 0.1795 0.0635 0.1341 0.056 Uiso 0.298(3) 1 calc R U P A 2
H17D H 0.1090 0.0360 0.0245 0.056 Uiso 0.298(3) 1 calc R U P A 2
C18B C 0.433(3) 0.626(3) 0.549(3) 0.035(5) Uani 0.298(3) 1 d . U P A 2
H18D H 0.4998 0.6336 0.5105 0.053 Uiso 0.298(3) 1 calc R U P A 2
H18E H 0.3985 0.5391 0.5426 0.053 Uiso 0.298(3) 1 calc R U P A 2
H18F H 0.4671 0.6567 0.6166 0.053 Uiso 0.298(3) 1 calc R U P A 2
C20B C 0.481(2) 0.179(3) 0.161(2) 0.046(5) Uani 0.298(3) 1 d . U P A 2
H20D H 0.5235 0.1130 0.1311 0.070 Uiso 0.298(3) 1 calc R U P A 2
H20E H 0.4481 0.1518 0.2156 0.070 Uiso 0.298(3) 1 calc R U P A 2
H20F H 0.5421 0.2530 0.1828 0.070 Uiso 0.298(3) 1 calc R U P A 2
C11B C 0.289(2) 0.5186(16) -0.0170(12) 0.040(3) Uani 0.298(3) 1 d . U P A 2
H11C H 0.3819 0.5232 -0.0134 0.048 Uiso 0.298(3) 1 calc R U P A 2
H11D H 0.2509 0.5429 -0.0797 0.048 Uiso 0.298(3) 1 calc R U P A 2
C19B C -0.0188(15) 0.5574(11) 0.3607(15) 0.053(4) Uani 0.298(3) 1 d . U P A 2
H19D H 0.0050 0.4848 0.3912 0.080 Uiso 0.298(3) 1 calc R U P A 2
H19E H -0.0214 0.5404 0.2909 0.080 Uiso 0.298(3) 1 calc R U P A 2
H19F H -0.1022 0.5757 0.3726 0.080 Uiso 0.298(3) 1 calc R U P A 2
C21B C -0.0091(11) 0.2667(11) 0.1435(10) 0.0444(9) Uani 0.298(3) 1 d D U P A 2
H21D H -0.0306 0.3510 0.1378 0.067 Uiso 0.298(3) 1 calc R U P A 2
H21E H 0.0214 0.2589 0.2116 0.067 Uiso 0.298(3) 1 calc R U P A 2
H21F H -0.0842 0.2076 0.1184 0.067 Uiso 0.298(3) 1 calc R U P A 2
C22 C 0.4904(2) 0.5456(2) 0.26914(16) 0.0352(5) Uani 1 1 d . U . . .
C23 C 0.6302(2) 0.5849(3) 0.28675(19) 0.0502(6) Uani 1 1 d . U . . .
H23A H 0.6451 0.6681 0.2689 0.075 Uiso 1 1 calc R U . . .
H23B H 0.6709 0.5266 0.2475 0.075 Uiso 1 1 calc R U . . .
H23C H 0.6657 0.5855 0.3553 0.075 Uiso 1 1 calc R U . . .
C24 C 0.24653(18) 0.3302(2) 0.36788(16) 0.0332(4) Uani 1 1 d . U . . .
C25 C 0.2204(2) 0.2309(2) 0.4291(2) 0.0440(5) Uani 1 1 d . U . . .
H25A H 0.2225 0.2689 0.4956 0.066 Uiso 1 1 calc R U . . .
H25B H 0.2847 0.1732 0.4287 0.066 Uiso 1 1 calc R U . . .
H25C H 0.1369 0.1860 0.4031 0.066 Uiso 1 1 calc R U . . .
Cl1A Cl 0.7651(4) 0.9798(5) 0.2638(4) 0.0630(10) Uani 0.680(12) 1 d . U P B 3
O11A O 0.7549(9) 1.1085(7) 0.2507(7) 0.098(3) Uani 0.680(12) 1 d . U P B 3
O12A O 0.6489(5) 0.9152(4) 0.2191(4) 0.0931(18) Uani 0.680(12) 1 d . U P B 3
O13A O 0.7989(8) 0.9661(7) 0.3613(3) 0.102(2) Uani 0.680(12) 1 d . U P B 3
O14A O 0.8528(11) 0.9275(11) 0.2098(7) 0.142(4) Uani 0.680(12) 1 d . U P B 3
Cl1B Cl 0.8001(12) 1.0010(11) 0.2576(8) 0.067(2) Uani 0.320(12) 1 d . U P B 4
O11B O 0.7557(12) 1.1042(17) 0.2256(16) 0.092(5) Uani 0.320(12) 1 d . U P B 4
O12B O 0.720(2) 0.900(2) 0.2680(17) 0.169(7) Uani 0.320(12) 1 d . U P B 4
O13B O 0.8785(16) 1.0369(17) 0.3482(9) 0.112(5) Uani 0.320(12) 1 d . U P B 4
O14B O 0.8800(14) 0.9533(10) 0.2035(12) 0.060(3) Uani 0.320(12) 1 d . U P B 4

loop_
_atom_site_aniso_label
_atom_site_aniso_U_11
_atom_site_aniso_U_22
_atom_site_aniso_U_33
_atom_site_aniso_U_23
_atom_site_aniso_U_13
_atom_site_aniso_U_12
Fe1 0.02887(15) 0.02554(15) 0.02938(17) -0.00080(12) -0.00248(11) 0.00535(11)
Fe2 0.02642(15) 0.04326(19) 0.02821(18) -0.00998(13) -0.00169(11) 0.00511(13)
O2 0.0345(8) 0.0472(9) 0.0444(10) -0.0017(8) 0.0051(7) 0.0009(7)
O1 0.0403(9) 0.0585(11) 0.0443(10) -0.0078(8) 0.0134(7) -0.0080(8)
O4 0.0405(8) 0.0520(10) 0.0344(9) -0.0080(7) 0.0053(7) 0.0034(7)
O3 0.0474(9) 0.0315(8) 0.0360(9) -0.0031(6) 0.0072(7) -0.0042(7)
N1 0.0273(11) 0.0384(13) 0.0320(14) -0.0133(11) -0.0074(10) 0.0074(10)
N2 0.0252(11) 0.0321(12) 0.0288(13) -0.0061(10) -0.0034(9) 0.0019(9)
N3 0.040(3) 0.057(4) 0.060(3) -0.025(3) -0.011(2) 0.022(3)
N4 0.094(4) 0.030(2) 0.078(4) 0.013(3) -0.030(3) -0.009(2)
N5 0.046(3) 0.037(3) 0.038(5) -0.009(3) -0.010(3) 0.008(2)
N6 0.0326(19) 0.039(3) 0.035(2) -0.0120(18) -0.0042(15) 0.0010(17)
N7 0.041(3) 0.051(3) 0.037(3) 0.006(2) 0.000(2) 0.009(2)
N8 0.037(4) 0.041(2) 0.033(2) 0.0020(17) 0.002(3) 0.012(3)
C1 0.0237(13) 0.071(2) 0.0388(19) -0.0102(16) 0.0018(12) -0.0007(14)
C2 0.0246(14) 0.064(2) 0.0399(19) -0.0169(17) -0.0043(12) 0.0088(14)
C3 0.0231(13) 0.0441(17) 0.0317(16) -0.0037(13) -0.0016(11) -0.0011(11)
C4 0.028(2) 0.103(5) 0.068(3) -0.046(4) 0.0015(19) 0.009(3)
C5 0.088(6) 0.065(5) 0.103(5) -0.004(4) -0.022(4) 0.049(4)
C6 0.126(6) 0.041(3) 0.120(7) 0.014(4) -0.027(4) 0.017(4)
C7 0.106(5) 0.040(3) 0.078(5) 0.000(3) -0.021(4) -0.029(3)
C8 0.099(6) 0.040(3) 0.063(5) -0.008(3) -0.035(4) -0.020(3)
C9 0.063(3) 0.099(7) 0.040(4) -0.009(4) 0.004(2) 0.027(4)
C10 0.056(3) 0.069(5) 0.063(3) -0.013(3) 0.014(2) 0.011(3)
C12 0.048(3) 0.070(5) 0.028(2) 0.001(2) -0.019(2) -0.006(3)
C13 0.051(3) 0.044(3) 0.0403(18) 0.0064(19) -0.008(2) 0.007(2)
C14 0.114(7) 0.111(7) 0.044(4) 0.034(4) 0.046(4) 0.057(6)
C15 0.067(6) 0.067(5) 0.056(5) 0.011(4) 0.029(4) 0.030(5)
C16 0.052(4) 0.031(2) 0.065(4) 0.005(2) -0.005(3) 0.009(2)
C17 0.044(3) 0.053(3) 0.062(4) 0.012(3) -0.008(3) -0.007(2)
C18 0.038(3) 0.032(3) 0.035(4) 0.000(2) -0.008(2) 0.001(2)
C20 0.037(4) 0.039(2) 0.048(4) 0.003(2) 0.000(3) 0.012(2)
C11 0.0348(13) 0.040(2) 0.049(2) -0.0165(18) 0.0014(14) -0.0083(18)
C19 0.160(7) 0.063(5) 0.079(5) 0.040(4) -0.026(4) -0.031(4)
C21 0.068(3) 0.051(4) 0.061(5) 0.018(3) 0.013(4) 0.005(3)
N1B 0.032(3) 0.025(2) 0.029(3) -0.0003(19) -0.004(2) 0.004(2)
N2B 0.030(3) 0.025(2) 0.027(3) 0.0030(19) -0.002(2) 0.0089(19)
N4B 0.022(4) 0.021(4) 0.060(5) 0.003(4) 0.004(3) 0.001(3)
N3B 0.027(3) 0.026(4) 0.027(4) 0.001(3) 0.000(2) 0.010(3)
N5B 0.022(4) 0.027(4) 0.016(4) -0.003(3) 0.002(3) -0.001(3)
N7B 0.039(4) 0.036(6) 0.046(5) -0.007(4) 0.002(3) 0.005(3)
N6B 0.043(5) 0.032(4) 0.035(6) 0.005(3) -0.002(4) 0.011(4)
N8B 0.017(4) 0.034(4) 0.029(5) -0.009(3) 0.005(3) 0.005(3)
C1B 0.050(4) 0.028(3) 0.039(3) 0.010(3) 0.005(3) 0.011(3)
C2B 0.036(3) 0.029(3) 0.036(3) 0.005(2) -0.002(3) 0.005(3)
C3B 0.043(4) 0.031(3) 0.032(3) 0.007(2) 0.005(3) 0.013(3)
C4B 0.048(4) 0.024(4) 0.033(4) 0.002(3) 0.003(3) 0.005(3)
C5B 0.020(3) 0.015(4) 0.082(7) -0.001(4) -0.005(4) -0.002(3)
C6B 0.024(3) 0.017(4) 0.050(5) -0.003(3) -0.005(3) 0.009(3)
C7B 0.053(5) 0.036(6) 0.035(5) 0.004(4) -0.017(4) -0.017(4)
C8B 0.048(5) 0.031(4) 0.037(6) 0.004(4) -0.009(4) 0.006(3)
C9B 0.023(4) 0.040(5) 0.026(5) 0.002(4) 0.007(3) 0.008(3)
C10B 0.041(5) 0.054(7) 0.058(6) -0.019(5) -0.001(4) 0.013(5)
C12B 0.062(7) 0.025(4) 0.056(6) -0.003(4) 0.006(4) 0.008(4)
C13B 0.051(3) 0.044(3) 0.0403(18) 0.0064(19) -0.008(2) 0.007(2)
C14B 0.050(6) 0.055(6) 0.040(6) 0.003(5) 0.002(4) 0.018(5)
C15B 0.023(4) 0.055(6) 0.028(5) 0.000(4) 0.008(3) 0.008(4)
C16B 0.026(5) 0.045(5) 0.038(6) -0.013(4) 0.005(4) 0.004(3)
C17B 0.045(6) 0.024(4) 0.068(8) -0.022(4) 0.023(4) -0.002(4)
C18B 0.032(7) 0.048(11) 0.025(6) 0.006(7) -0.003(5) 0.015(7)
C20B 0.031(7) 0.080(11) 0.029(5) 0.002(5) 0.004(5) 0.020(7)
C11B 0.058(5) 0.036(4) 0.029(6) 0.001(3) 0.011(4) 0.014(3)
C19B 0.021(5) 0.025(4) 0.104(12) 0.003(5) -0.007(6) -0.010(4)
C21B 0.0348(13) 0.040(2) 0.049(2) -0.0165(18) 0.0014(14) -0.0083(18)
C22 0.0320(10) 0.0422(11) 0.0303(11) 0.0088(9) 0.0018(8) 0.0000(9)
C23 0.0344(11) 0.0763(18) 0.0356(13) 0.0048(12) 0.0005(9) -0.0028(11)
C24 0.0262(9) 0.0361(11) 0.0325(11) -0.0048(9) 0.0010(8) -0.0019(8)
C25 0.0496(13) 0.0329(11) 0.0488(15) 0.0000(10) 0.0108(11) 0.0048(10)
Cl1A 0.0726(17) 0.0614(16) 0.0497(14) -0.0184(11) -0.0011(11) 0.0362(13)
O11A 0.134(6) 0.066(3) 0.083(4) -0.022(3) -0.003(3) 0.041(3)
O12A 0.098(3) 0.075(3) 0.098(4) -0.003(2) 0.003(2) 0.015(2)
O13A 0.142(5) 0.115(4) 0.053(2) -0.006(2) 0.007(2) 0.082(4)
O14A 0.133(6) 0.203(9) 0.074(4) -0.065(5) -0.016(4) 0.103(6)
Cl1B 0.095(5) 0.067(4) 0.0417(18) -0.003(2) 0.005(3) 0.045(4)
O11B 0.047(5) 0.101(7) 0.141(12) 0.048(7) 0.024(6) 0.027(5)
O12B 0.173(12) 0.158(10) 0.173(14) 0.053(9) 0.023(10) -0.025(8)
O13B 0.119(9) 0.128(9) 0.076(5) -0.038(5) -0.019(5) 0.080(7)
O14B 0.070(5) 0.044(4) 0.058(5) -0.004(3) -0.007(4) 0.019(3)

loop_
_atom_type_symbol
_atom_type_description
_atom_type_scat_dispersion_real
_atom_type_scat_dispersion_imag
_atom_type_scat_source
C C 0.0033 0.0016 'International Tables Vol C Tables 4.2.6.8 and 6.1.1.4'
H H 0.0000 0.0000 'International Tables Vol C Tables 4.2.6.8 and 6.1.1.4'
N N 0.0061 0.0033 'International Tables Vol C Tables 4.2.6.8 and 6.1.1.4'
O O 0.0106 0.0060 'International Tables Vol C Tables 4.2.6.8 and 6.1.1.4'
Cl Cl 0.1484 0.1585 'International Tables Vol C Tables 4.2.6.8 and 6.1.1.4'
Fe Fe 0.3463 0.8444 'International Tables Vol C Tables 4.2.6.8 and 6.1.1.4'

loop_
_geom_angle_atom_site_label_1
_geom_angle_atom_site_label_2
_geom_angle_atom_site_label_3
_geom_angle
O1 Fe1 N1B 83.48(17)
O1 Fe1 N1 118.59(9)
O1 Fe1 O3 90.88(8)
N1B Fe1 O3 123.76(16)
N1 Fe1 O3 82.15(9)
O1 Fe1 N5 90.6(4)
N1 Fe1 N5 150.0(4)
O3 Fe1 N5 91.2(4)
O1 Fe1 N4B 170.5(5)
N1B Fe1 N4B 101.7(6)
O3 Fe1 N4B 92.7(4)
O1 Fe1 N4 89.1(2)
N1 Fe1 N4 106.1(2)
O3 Fe1 N4 170.6(2)
N5 Fe1 N4 79.4(4)
O1 Fe1 N3 164.2(2)
N1 Fe1 N3 73.9(2)
O3 Fe1 N3 101.0(2)
N5 Fe1 N3 78.8(4)
N4 Fe1 N3 77.5(3)
O1 Fe1 N5B 93.0(6)
N1B Fe1 N5B 148.1(7)
O3 Fe1 N5B 87.8(7)
N4B Fe1 N5B 78.5(9)
O1 Fe1 N3B 96.6(3)
N1B Fe1 N3B 72.7(3)
O3 Fe1 N3B 162.7(3)
N4B Fe1 N3B 77.7(4)
N5B Fe1 N3B 76.3(8)
O4 Fe2 N2 85.99(9)
O4 Fe2 O2 92.79(8)
N2 Fe2 O2 121.31(8)
O4 Fe2 N8 93.1(3)
N2 Fe2 N8 148.7(3)
O2 Fe2 N8 90.0(3)
O4 Fe2 N7 171.2(3)
N2 Fe2 N7 97.8(3)
O2 Fe2 N7 91.9(2)
N8 Fe2 N7 79.6(4)
O4 Fe2 N7B 93.1(6)
O2 Fe2 N7B 170.8(4)
O4 Fe2 N2B 121.99(16)
O2 Fe2 N2B 80.21(15)
N7B Fe2 N2B 102.6(5)
O4 Fe2 N6 94.9(2)
N2 Fe2 N6 74.63(16)
O2 Fe2 N6 162.83(14)
N8 Fe2 N6 74.3(3)
N7 Fe2 N6 78.7(3)
O4 Fe2 N8B 95.3(7)
O2 Fe2 N8B 84.8(6)
N7B Fe2 N8B 87.6(7)
N2B Fe2 N8B 140.1(7)
O4 Fe2 N6B 166.4(6)
O2 Fe2 N6B 98.0(6)
N7B Fe2 N6B 75.2(8)
N2B Fe2 N6B 68.4(6)
N8B Fe2 N6B 77.5(10)
C22 O2 Fe2 134.27(15)
C22 O1 Fe1 143.22(16)
C24 O4 Fe2 136.75(16)
C24 O3 Fe1 137.40(16)
C2 N1 N2 107.6(3)
C2 N1 Fe1 113.4(2)
N2 N1 Fe1 123.42(17)
C3 N2 N1 107.7(3)
C3 N2 Fe2 116.0(2)
N1 N2 Fe2 125.83(18)
C4 N3 C10 102.7(7)
C4 N3 C5 109.9(8)
C10 N3 C5 123.9(7)
C4 N3 Fe1 107.7(5)
C10 N3 Fe1 108.1(6)
C5 N3 Fe1 103.7(6)
C7 N4 C19 111.7(7)
C7 N4 C6 109.1(7)
C19 N4 C6 111.9(7)
C7 N4 Fe1 102.6(6)
C19 N4 Fe1 109.9(5)
C6 N4 Fe1 111.3(6)
C18 N5 C8 108.4(11)
C18 N5 C9 110.4(10)
C8 N5 C9 110.7(11)
C18 N5 Fe1 112.6(11)
C8 N5 Fe1 111.6(8)
C9 N5 Fe1 103.0(9)
C17 N6 C11 102.7(6)
C17 N6 C12 125.0(6)
C11 N6 C12 110.1(6)
C17 N6 Fe2 102.5(5)
C11 N6 Fe2 107.8(3)
C12 N6 Fe2 107.6(5)
C14 N7 C21 117.8(11)
C14 N7 C13 110.2(9)
C21 N7 C13 105.7(8)
C14 N7 Fe2 110.1(8)
C21 N7 Fe2 106.4(6)
C13 N7 Fe2 105.9(7)
C16 N8 C15 112.0(10)
C16 N8 C20 108.6(9)
C15 N8 C20 110.1(8)
C16 N8 Fe2 110.8(5)
C15 N8 Fe2 104.6(8)
C20 N8 Fe2 110.7(8)
C3 C1 C2 103.8(3)
N1 C2 C1 110.7(3)
N1 C2 C4 117.7(4)
C1 C2 C4 130.7(5)
N2 C3 C1 110.1(3)
N2 C3 C11 119.3(3)
C1 C3 C11 130.0(3)
N3 C4 C2 110.5(7)
C6 C5 N3 113.1(8)
C5 C6 N4 112.5(8)
N4 C7 C8 113.9(8)
N5 C8 C7 111.5(8)
C10 C9 N5 122.3(10)
C9 C10 N3 112.5(9)
N6 C12 C13 115.1(7)
N7 C13 C12 112.7(8)
C15 C14 N7 115.0(11)
C14 C15 N8 115.0(11)
C17 C16 N8 113.4(7)
N6 C17 C16 107.0(6)
N6 C11 C3 110.5(4)
C2B N1B N2B 107.4(6)
C2B N1B Fe1 118.4(5)
N2B N1B Fe1 123.0(4)
C3B N2B N1B 107.2(6)
C3B N2B Fe2 115.8(5)
N1B N2B Fe2 123.7(4)
C19B N4B C5B 106.3(15)
C19B N4B C10B 137.8(17)
C5B N4B C10B 89.2(13)
C19B N4B Fe1 105.2(12)
C5B N4B Fe1 105.8(11)
C10B N4B Fe1 107.9(12)
C4B N3B C6B 114.9(10)
C4B N3B C7B 110.2(11)
C6B N3B C7B 113.6(10)
C4B N3B Fe1 108.2(7)
C6B N3B Fe1 106.0(9)
C7B N3B Fe1 103.0(9)
C8B N5B C9B 112(2)
C8B N5B C18B 117(2)
C9B N5B C18B 104(2)
C8B N5B Fe1 113.0(16)
C9B N5B Fe1 104.3(17)
C18B N5B Fe1 106(2)
C12B N7B C21B 116.2(17)
C12B N7B C17B 89.0(11)
C21B N7B C17B 128.7(15)
C12B N7B Fe2 117.1(15)
C21B N7B Fe2 108.7(10)
C17B N7B Fe2 95.3(10)
C11B N6B C14B 101(2)
C11B N6B C13B 118.5(19)
C14B N6B C13B 119.8(18)
C11B N6B Fe2 109.3(13)
C14B N6B Fe2 108.6(16)
C13B N6B Fe2 99.3(17)
C15B N8B C20B 107.3(18)
C15B N8B C16B 110(2)
C20B N8B C16B 115(2)
C15B N8B Fe2 101.5(19)
C20B N8B Fe2 112.2(19)
C16B N8B Fe2 110.2(12)
C2B C1B C3B 103.1(7)
N1B C2B C1B 111.2(7)
N1B C2B C4B 118.1(8)
C1B C2B C4B 130.0(8)
N2B C3B C1B 111.0(7)
N2B C3B C11B 117.6(10)
C1B C3B C11B 130.2(11)
N3B C4B C2B 111.4(10)
C6B C5B N4B 112.0(12)
C5B C6B N3B 117.1(11)
C8B C7B N3B 114.3(14)
N5B C8B C7B 114.7(17)
N5B C9B C10B 95.8(16)
N4B C10B C9B 99.0(14)
N7B C12B C13B 104.9(18)
C12B C13B N6B 112(2)
N6B C14B C15B 111(2)
N8B C15B C14B 111(2)
C17B C16B N8B 111.8(14)
C16B C17B N7B 120.1(14)
C3B C11B N6B 108.0(17)
O1 C22 O2 125.8(2)
O1 C22 C23 115.5(2)
O2 C22 C23 118.6(2)
O3 C24 O4 126.3(2)
O3 C24 C25 117.9(2)
O4 C24 C25 115.9(2)
O12A Cl1A O13A 113.7(5)
O12A Cl1A O14A 103.7(6)
O13A Cl1A O14A 110.3(6)
O12A Cl1A O11A 106.0(5)
O13A Cl1A O11A 111.5(5)
O14A Cl1A O11A 111.5(7)
O14B Cl1B O11B 112.0(12)
O14B Cl1B O12B 104.5(14)
O11B Cl1B O12B 121.7(14)
O14B Cl1B O13B 102.6(10)
O11B Cl1B O13B 107.9(13)
O12B Cl1B O13B 106.3(14)

loop_
_geom_bond_atom_site_label_1
_geom_bond_atom_site_label_2
_geom_bond_distance
Fe1 O1 2.0487(18)
Fe1 N1B 2.092(6)
Fe1 N1 2.136(3)
Fe1 O3 2.1424(17)
Fe1 N5 2.173(14)
Fe1 N4B 2.24(2)
Fe1 N4 2.248(7)
Fe1 N3 2.275(9)
Fe1 N5B 2.30(3)
Fe1 N3B 2.388(14)
Fe2 O4 2.0702(19)
Fe2 N2 2.095(2)
Fe2 O2 2.0967(18)
Fe2 N8 2.197(12)
Fe2 N7 2.214(12)
Fe2 N7B 2.22(2)
Fe2 N2B 2.272(5)
Fe2 N6 2.336(7)
Fe2 N8B 2.34(2)
Fe2 N6B 2.35(3)
O2 C22 1.249(3)
O1 C22 1.241(3)
O4 C24 1.259(3)
O3 C24 1.254(3)
N1 C2 1.334(5)
N1 N2 1.361(3)
N2 C3 1.345(4)
N3 C4 1.477(10)
N3 C10 1.518(14)
N3 C5 1.517(10)
N4 C7 1.453(10)
N4 C19 1.459(11)
N4 C6 1.501(11)
N5 C18 1.455(17)
N5 C8 1.477(16)
N5 C9 1.496(13)
N6 C17 1.387(11)
N6 C11 1.471(7)
N6 C12 1.498(9)
N7 C14 1.463(16)
N7 C21 1.482(13)
N7 C13 1.493(9)
N8 C16 1.476(12)
N8 C15 1.492(15)
N8 C20 1.500(14)
C1 C3 1.380(5)
C1 C2 1.381(5)
C2 C4 1.508(7)
C3 C11 1.511(5)
C5 C6 1.420(12)
C7 C8 1.487(11)
C9 C10 1.387(15)
C12 C13 1.501(9)
C14 C15 1.438(19)
C16 C17 1.463(8)
N1B C2B 1.337(10)
N1B N2B 1.369(8)
N2B C3B 1.325(10)
N4B C19B 1.475(18)
N4B C5B 1.486(19)
N4B C10B 1.53(3)
N3B C4B 1.452(16)
N3B C6B 1.480(11)
N3B C7B 1.509(17)
N5B C8B 1.46(3)
N5B C9B 1.46(2)
N5B C18B 1.53(4)
N7B C12B 1.39(3)
N7B C21B 1.485(14)
N7B C17B 1.85(2)
N6B C11B 1.50(3)
N6B C14B 1.52(3)
N6B C13B 1.53(3)
N8B C15B 1.43(3)
N8B C20B 1.44(3)
N8B C16B 1.48(3)
C1B C2B 1.366(11)
C1B C3B 1.393(11)
C2B C4B 1.502(11)
C3B C11B 1.498(14)
C5B C6B 1.479(14)
C7B C8B 1.486(19)
C9B C10B 1.81(3)
C12B C13B 1.46(2)
C14B C15B 1.61(4)
C16B C17B 1.476(14)
C22 C23 1.506(3)
C24 C25 1.503(3)
Cl1A O12A 1.396(7)
Cl1A O13A 1.397(7)
Cl1A O14A 1.435(9)
Cl1A O11A 1.451(10)
Cl1B O14B 1.351(17)
Cl1B O11B 1.36(2)
Cl1B O12B 1.38(2)
Cl1B O13B 1.404(15)
